data_7111855
loop_
_publ_author_name
'Ross W. Hogue'
'Reece G. Miller'
'Nicholas G. White'
'Humphrey L. C. Feltham'
'Guy N. L. Jameson'
'Sally Brooker'

_publ_section_title
;
 Hysteretic spin crossover in iron(II) complexes of a new
 pyridine-triazole-pyrazine ligand is tuned by choice of NCE co-ligand
;
_journal_name_full Chem.Commun.
_journal_page_first 1435
_journal_paper_doi 10.1039/c3cc43922d
_journal_volume 50
_journal_year 2014
_chemical_formula_sum 'C18 H14 N6'
_chemical_formula_weight 314.35
_chemical_name_systematic
; 
 ? 
;
_space_group_IT_number 14
_symmetry_cell_setting monoclinic
_symmetry_space_group_name_Hall '-P 2yn'
_symmetry_space_group_name_H-M 'P 1 21/n 1'
_atom_sites_solution_hydrogens geom
_atom_sites_solution_primary direct
_atom_sites_solution_secondary difmap
_audit_creation_method SHELXL-97
_cell_angle_alpha 90.00
_cell_angle_beta 93.229(5)
_cell_angle_gamma 90.00
_cell_formula_units_Z 4
_cell_length_a 12.2509(13)
_cell_length_b 6.8857(9)
_cell_length_c 17.815(2)
_cell_measurement_reflns_used 5351
_cell_measurement_temperature 93(2)
_cell_measurement_theta_max 26.06
_cell_measurement_theta_min 2.29
_cell_volume 1500.4(3)
_computing_structure_refinement 'SHELXL-97 (Sheldrick, 1997)'
_computing_structure_solution 'SHELXS-97 (Sheldrick, 1990)'
_diffrn_ambient_temperature 93(2)
_diffrn_measured_fraction_theta_full 0.997
_diffrn_measured_fraction_theta_max 0.997
_diffrn_measurement_device_type 'Bruker APEX II area detector'
_diffrn_radiation_monochromator graphite
_diffrn_radiation_source 'fine-focus sealed tube'
_diffrn_radiation_type MoK\a
_diffrn_radiation_wavelength 0.71073
_diffrn_reflns_av_R_equivalents 0.0370
_diffrn_reflns_av_sigmaI/netI 0.0254
_diffrn_reflns_limit_h_max 15
_diffrn_reflns_limit_h_min -15
_diffrn_reflns_limit_k_max 8
_diffrn_reflns_limit_k_min -8
_diffrn_reflns_limit_l_max 22
_diffrn_reflns_limit_l_min -22
_diffrn_reflns_number 19001
_diffrn_reflns_theta_full 26.38
_diffrn_reflns_theta_max 26.38
_diffrn_reflns_theta_min 3.17
_exptl_absorpt_coefficient_mu 0.089
_exptl_absorpt_correction_T_max 0.9920
_exptl_absorpt_correction_T_min 0.9404
_exptl_absorpt_correction_type multi-scan
_exptl_absorpt_process_details 'SCALE (Bruker AXS Inc.)'
_exptl_crystal_density_diffrn 1.392
_exptl_crystal_density_method 'not measured'
_exptl_crystal_description 'irregular chunk'
_exptl_crystal_F_000 656
_exptl_crystal_size_max 0.70
_exptl_crystal_size_mid 0.15
_exptl_crystal_size_min 0.09
_refine_diff_density_max 0.247
_refine_diff_density_min -0.270
_refine_diff_density_rms 0.041
_refine_ls_extinction_method none
_refine_ls_goodness_of_fit_ref 1.054
_refine_ls_hydrogen_treatment constr
_refine_ls_matrix_type full
_refine_ls_number_parameters 218
_refine_ls_number_reflns 3057
_refine_ls_number_restraints 0
_refine_ls_restrained_S_all 1.054
_refine_ls_R_factor_all 0.0546
_refine_ls_R_factor_gt 0.0447
_refine_ls_shift/su_max 0.000
_refine_ls_shift/su_mean 0.000
_refine_ls_structure_factor_coef Fsqd
_refine_ls_weighting_details 'calc w=1/[\s^2^(Fo^2^)+(0.0472P)^2^+0.6447P] where P=(Fo^2^+2Fc^2^)/3'
_refine_ls_weighting_scheme calc
_refine_ls_wR_factor_gt 0.1056
_refine_ls_wR_factor_ref 0.1117
_reflns_number_gt 2593
_reflns_number_total 3057
_reflns_threshold_expression >2sigma(I)
_cod_data_source_file c3cc43922d.txt
_cod_data_source_block rwh2_35
_cod_original_sg_symbol_H-M P2(1)/n
_cod_database_code 7111855

loop_
_symmetry_equiv_pos_as_xyz
'x, y, z'
'-x+1/2, y+1/2, -z+1/2'
'-x, -y, -z'
'x-1/2, -y-1/2, z-1/2'

loop_
_atom_site_label
_atom_site_type_symbol
_atom_site_fract_x
_atom_site_fract_y
_atom_site_fract_z
_atom_site_U_iso_or_equiv
_atom_site_adp_type
_atom_site_occupancy
_atom_site_symmetry_multiplicity
_atom_site_calc_flag
_atom_site_refinement_flags
C1 C 0.43000(12) 0.2426(2) 0.51198(8) 0.0228(3) Uani 1 1 d .
N1 N 0.49602(11) 0.25667(18) 0.45622(7) 0.0275(3) Uani 1 1 d .
N2 N 0.60103(11) 0.27214(19) 0.48746(7) 0.0271(3) Uani 1 1 d .
C2 C 0.59548(12) 0.2668(2) 0.56100(8) 0.0222(3) Uani 1 1 d .
C3 C 0.69239(12) 0.2755(2) 0.61337(9) 0.0237(3) Uani 1 1 d .
C4 C 0.79007(12) 0.3472(2) 0.58831(10) 0.0318(4) Uani 1 1 d .
H4 H 0.7920 0.3931 0.5381 0.038 Uiso 1 1 calc R
N3 N 0.88164(12) 0.3530(2) 0.63321(10) 0.0471(4) Uani 1 1 d .
C5 C 0.87296(14) 0.2873(3) 0.70443(12) 0.0391(4) Uani 1 1 d .
H5 H 0.9350 0.2924 0.7389 0.047 Uiso 1 1 calc R
C6 C 0.77580(13) 0.2133(3) 0.72791(10) 0.0325(4) Uani 1 1 d .
H6 H 0.7737 0.1655 0.7778 0.039 Uiso 1 1 calc R
N4 N 0.68464(10) 0.20611(19) 0.68319(7) 0.0265(3) Uani 1 1 d .
N5 N 0.48891(10) 0.24840(17) 0.57973(6) 0.0199(3) Uani 1 1 d .
C7 C 0.44779(11) 0.2434(2) 0.65408(8) 0.0194(3) Uani 1 1 d .
C8 C 0.44353(11) 0.4137(2) 0.69457(8) 0.0223(3) Uani 1 1 d .
H8 H 0.4685 0.5322 0.6743 0.027 Uiso 1 1 calc R
C9 C 0.40210(12) 0.4086(2) 0.76542(8) 0.0250(3) Uani 1 1 d .
H9 H 0.3995 0.5249 0.7940 0.030 Uiso 1 1 calc R
C10 C 0.36424(11) 0.2362(2) 0.79545(8) 0.0230(3) Uani 1 1 d .
C11 C 0.31609(13) 0.2309(3) 0.87150(9) 0.0312(4) Uani 1 1 d .
H11A H 0.3094 0.3636 0.8906 0.037 Uiso 1 1 calc R
H11B H 0.3639 0.1554 0.9064 0.037 Uiso 1 1 calc R
H11C H 0.2437 0.1702 0.8669 0.037 Uiso 1 1 calc R
C12 C 0.37007(11) 0.0671(2) 0.75293(8) 0.0234(3) Uani 1 1 d .
H12 H 0.3447 -0.0518 0.7727 0.028 Uiso 1 1 calc R
C13 C 0.41223(11) 0.0690(2) 0.68230(8) 0.0223(3) Uani 1 1 d .
H13 H 0.4166 -0.0472 0.6539 0.027 Uiso 1 1 calc R
C14 C 0.31049(13) 0.2256(2) 0.49977(9) 0.0253(3) Uani 1 1 d .
N6 N 0.24633(11) 0.2648(2) 0.55682(8) 0.0327(3) Uani 1 1 d .
C15 C 0.13790(14) 0.2493(3) 0.54252(11) 0.0390(4) Uani 1 1 d .
H15 H 0.0908 0.2768 0.5818 0.047 Uiso 1 1 calc R
C16 C 0.09237(16) 0.1955(3) 0.47366(13) 0.0501(6) Uani 1 1 d .
H16 H 0.0153 0.1838 0.4660 0.060 Uiso 1 1 calc R
C17 C 0.15929(17) 0.1583(3) 0.41552(12) 0.0469(5) Uani 1 1 d .
H17 H 0.1290 0.1233 0.3671 0.056 Uiso 1 1 calc R
C18 C 0.26909(14) 0.1725(2) 0.42875(9) 0.0332(4) Uani 1 1 d .
H18 H 0.3170 0.1464 0.3898 0.040 Uiso 1 1 calc R

loop_
_atom_site_aniso_label
_atom_site_aniso_U_11
_atom_site_aniso_U_22
_atom_site_aniso_U_33
_atom_site_aniso_U_23
_atom_site_aniso_U_13
_atom_site_aniso_U_12
C1 0.0305(8) 0.0171(7) 0.0207(7) -0.0001(6) 0.0023(6) 0.0033(6)
N1 0.0360(8) 0.0238(7) 0.0234(7) 0.0000(5) 0.0062(6) 0.0050(6)
N2 0.0316(7) 0.0259(7) 0.0249(7) 0.0019(5) 0.0104(5) 0.0044(5)
C2 0.0242(7) 0.0175(7) 0.0259(8) 0.0017(6) 0.0100(6) 0.0024(6)
C3 0.0224(7) 0.0191(7) 0.0304(8) 0.0008(6) 0.0077(6) 0.0031(6)
C4 0.0242(8) 0.0294(9) 0.0427(10) 0.0096(7) 0.0092(7) 0.0039(7)
N3 0.0297(8) 0.0359(9) 0.0759(12) 0.0125(8) 0.0039(8) 0.0002(7)
C5 0.0250(8) 0.0292(9) 0.0619(12) 0.0039(9) -0.0075(8) 0.0002(7)
C6 0.0292(9) 0.0325(9) 0.0354(9) -0.0018(7) -0.0017(7) 0.0026(7)
N4 0.0229(6) 0.0296(7) 0.0272(7) -0.0004(6) 0.0029(5) 0.0014(5)
N5 0.0218(6) 0.0193(6) 0.0192(6) 0.0006(5) 0.0047(5) 0.0013(5)
C7 0.0160(7) 0.0240(8) 0.0182(7) 0.0014(6) 0.0021(5) 0.0018(5)
C8 0.0196(7) 0.0217(8) 0.0260(8) 0.0007(6) 0.0033(6) -0.0021(6)
C9 0.0241(7) 0.0256(8) 0.0258(8) -0.0047(6) 0.0048(6) 0.0001(6)
C10 0.0168(7) 0.0300(8) 0.0226(7) 0.0002(6) 0.0035(6) 0.0005(6)
C11 0.0320(9) 0.0362(10) 0.0264(8) -0.0019(7) 0.0091(7) -0.0028(7)
C12 0.0212(7) 0.0238(8) 0.0256(8) 0.0044(6) 0.0031(6) -0.0010(6)
C13 0.0223(7) 0.0211(8) 0.0236(7) -0.0002(6) 0.0021(6) 0.0007(6)
C14 0.0308(8) 0.0169(7) 0.0276(8) 0.0027(6) -0.0028(6) 0.0005(6)
N6 0.0285(7) 0.0332(8) 0.0363(8) 0.0090(6) 0.0020(6) -0.0010(6)
C15 0.0257(9) 0.0385(10) 0.0524(11) 0.0172(8) -0.0010(8) -0.0036(7)
C16 0.0346(10) 0.0362(11) 0.0766(15) 0.0203(10) -0.0230(10) -0.0120(8)
C17 0.0567(12) 0.0274(10) 0.0531(12) -0.0001(9) -0.0279(10) -0.0055(9)
C18 0.0440(10) 0.0225(8) 0.0319(9) -0.0030(7) -0.0092(7) 0.0032(7)

loop_
_atom_type_symbol
_atom_type_description
_atom_type_scat_dispersion_real
_atom_type_scat_dispersion_imag
_atom_type_scat_source
C C 0.0033 0.0016 'International Tables Vol C Tables 4.2.6.8 and 6.1.1.4'
H H 0.0000 0.0000 'International Tables Vol C Tables 4.2.6.8 and 6.1.1.4'
N N 0.0061 0.0033 'International Tables Vol C Tables 4.2.6.8 and 6.1.1.4'

loop_
_geom_angle_atom_site_label_1
_geom_angle_atom_site_label_2
_geom_angle_atom_site_label_3
_geom_angle
N1 C1 N5 110.24(13)
N1 C1 C14 122.77(14)
N5 C1 C14 126.99(13)
C1 N1 N2 107.44(12)
C2 N2 N1 107.51(12)
N2 C2 N5 110.36(13)
N2 C2 C3 123.07(13)
N5 C2 C3 126.56(13)
N4 C3 C4 122.09(15)
N4 C3 C2 118.53(13)
C4 C3 C2 119.32(14)
N3 C4 C3 121.67(16)
N3 C4 H4 119.2
C3 C4 H4 119.2
C4 N3 C5 116.15(15)
N3 C5 C6 121.36(16)
N3 C5 H5 119.3
C6 C5 H5 119.3
N4 C6 C5 122.61(17)
N4 C6 H6 118.7
C5 C6 H6 118.7
C6 N4 C3 116.08(14)
C1 N5 C2 104.45(12)
C1 N5 C7 127.82(12)
C2 N5 C7 127.69(12)
C8 C7 C13 121.78(13)
C8 C7 N5 119.02(12)
C13 C7 N5 119.19(12)
C7 C8 C9 118.77(14)
C7 C8 H8 120.6
C9 C8 H8 120.6
C8 C9 C10 121.18(14)
C8 C9 H9 119.4
C10 C9 H9 119.4
C9 C10 C12 118.39(13)
C9 C10 C11 121.42(14)
C12 C10 C11 120.17(14)
C10 C11 H11A 109.5
C10 C11 H11B 109.5
H11A C11 H11B 109.5
C10 C11 H11C 109.5
H11A C11 H11C 109.5
H11B C11 H11C 109.5
C13 C12 C10 121.22(14)
C13 C12 H12 119.4
C10 C12 H12 119.4
C7 C13 C12 118.65(14)
C7 C13 H13 120.7
C12 C13 H13 120.7
N6 C14 C18 122.89(16)
N6 C14 C1 119.35(14)
C18 C14 C1 117.75(15)
C15 N6 C14 117.01(16)
N6 C15 C16 122.69(19)
N6 C15 H15 118.7
C16 C15 H15 118.7
C15 C16 C17 119.54(17)
C15 C16 H16 120.2
C17 C16 H16 120.2
C18 C17 C16 118.77(17)
C18 C17 H17 120.6
C16 C17 H17 120.6
C17 C18 C14 119.10(18)
C17 C18 H18 120.5
C14 C18 H18 120.5

loop_
_geom_bond_atom_site_label_1
_geom_bond_atom_site_label_2
_geom_bond_distance
C1 N1 1.3194(19)
C1 N5 1.3715(19)
C1 C14 1.473(2)
N1 N2 1.3767(19)
N2 C2 1.3162(19)
C2 N5 1.3716(18)
C2 C3 1.469(2)
C3 N4 1.341(2)
C3 C4 1.391(2)
C4 N3 1.341(2)
C4 H4 0.9500
N3 C5 1.357(3)
C5 C6 1.381(2)
C5 H5 0.9500
C6 N4 1.336(2)
C6 H6 0.9500
N5 C7 1.4438(17)
C7 C8 1.379(2)
C7 C13 1.382(2)
C8 C9 1.387(2)
C8 H8 0.9500
C9 C10 1.393(2)
C9 H9 0.9500
C10 C12 1.393(2)
C10 C11 1.508(2)
C11 H11A 0.9800
C11 H11B 0.9800
C11 H11C 0.9800
C12 C13 1.387(2)
C12 H12 0.9500
C13 H13 0.9500
C14 N6 1.347(2)
C14 C18 1.385(2)
N6 C15 1.343(2)
C15 C16 1.370(3)
C15 H15 0.9500
C16 C17 1.381(3)
C16 H16 0.9500
C17 C18 1.356(3)
C17 H17 0.9500
C18 H18 0.9500
